data_1545812
loop_
_publ_author_name
'Mir, Niyaz A.'
'Dubey, Ritesh'
'Desiraju, Gautam R.'

_publ_section_title
;
 Four- and five-component molecular solids: crystal engineering strategies
 based on structural inequivalence
;
_journal_issue 2
_journal_name_full IUCrJ
_journal_page_first 96
_journal_page_last 101
_journal_paper_doi 10.1107/S2052252515023945
_journal_volume 3
_journal_year 2016
_chemical_formula_sum 'C29 H30 N2 O2'
_chemical_formula_weight 438.55
_chemical_name_systematic
;
 ?
;
_space_group_crystal_system monoclinic
_space_group_IT_number 14
_space_group_name_Hall '-P 2ybc'
_space_group_name_H-M_alt 'P 1 21/c 1'
_symmetry_space_group_name_Hall '-P 2ybc'
_symmetry_space_group_name_H-M 'P 1 21/c 1'
_atom_sites_solution_hydrogens geom
_cell_angle_alpha 90
_cell_angle_beta 92.034(4)
_cell_angle_gamma 90
_cell_formula_units_Z 4
_cell_length_a 7.5571(7)
_cell_length_b 24.125(2)
_cell_length_c 12.9363(13)
_cell_measurement_temperature 150(2)
_cell_volume 2357.0(4)
_computing_structure_refinement 'SHELXL-2013 (Sheldrick, 2013)'
_diffrn_ambient_temperature 150(2)
_diffrn_measured_fraction_theta_full 1.000
_diffrn_measured_fraction_theta_max 0.999
_diffrn_measurement_device_type 'Rigaku Mercury375R (2x2 bin mode)'
_diffrn_measurement_method 'profile data from \w-scans'
_diffrn_radiation_type MoK\a
_diffrn_radiation_wavelength 0.71073
_diffrn_reflns_av_R_equivalents 0.1162
_diffrn_reflns_av_unetI/netI 0.0649
_diffrn_reflns_Laue_measured_fraction_full 1.000
_diffrn_reflns_Laue_measured_fraction_max 0.999
_diffrn_reflns_limit_h_max 9
_diffrn_reflns_limit_h_min -9
_diffrn_reflns_limit_k_max 31
_diffrn_reflns_limit_k_min -31
_diffrn_reflns_limit_l_max 16
_diffrn_reflns_limit_l_min -16
_diffrn_reflns_number 24797
_diffrn_reflns_point_group_measured_fraction_full 1.000
_diffrn_reflns_point_group_measured_fraction_max 0.999
_diffrn_reflns_theta_full 25.242
_diffrn_reflns_theta_max 27.512
_diffrn_reflns_theta_min 1.688
_diffrn_source 'Sealed Tube'
_exptl_absorpt_coefficient_mu 0.077
_exptl_absorpt_correction_T_max 1.000
_exptl_absorpt_correction_T_min 0.829
_exptl_absorpt_correction_type multi-scan
_exptl_absorpt_process_details 'Jacobson, R. (1998) Private communication'
_exptl_crystal_colour Colorless
_exptl_crystal_density_diffrn 1.236
_exptl_crystal_description Block
_exptl_crystal_F_000 936
_exptl_crystal_size_max 0.450
_exptl_crystal_size_mid 0.370
_exptl_crystal_size_min 0.180
_refine_diff_density_max 0.416
_refine_diff_density_min -0.505
_refine_diff_density_rms 0.116
_refine_ls_extinction_method none
_refine_ls_goodness_of_fit_ref 1.175
_refine_ls_hydrogen_treatment constr
_refine_ls_matrix_type full
_refine_ls_number_parameters 305
_refine_ls_number_reflns 5411
_refine_ls_number_restraints 0
_refine_ls_restrained_S_all 1.175
_refine_ls_R_factor_all 0.0850
_refine_ls_R_factor_gt 0.0678
_refine_ls_shift/su_max 0.000
_refine_ls_shift/su_mean 0.000
_refine_ls_structure_factor_coef Fsqd
_refine_ls_weighting_details
;
 w=1/[\s^2^(Fo^2^)+(0.0970P)^2^+0.2524P]
 where P=(Fo^2^+2Fc^2^)/3
;
_refine_ls_weighting_scheme calc
_refine_ls_wR_factor_gt 0.1859
_refine_ls_wR_factor_ref 0.2050
_reflns_Friedel_coverage 0.000
_reflns_number_gt 4396
_reflns_number_total 5411
_reflns_threshold_expression 'I > 2\s(I)'
_cod_data_source_file hi5640.cif
_cod_data_source_block MRE_TMP_ANT
_cod_depositor_comments
;
The following automatic conversions were performed:

'_exptl_absorpt_correction_type' value 'Multi-scan' changed to
'multi-scan' according to
/home/data/users/saulius/crontab/automatic-downloads/rss-feeds/IUCr/lib/dictionaries/cif_core.dic
dictionary named 'cif_core.dic' version 2.4.2 from 2011-04-26.

Automatic conversion script
Id: cif_fix_values 4973 2017-02-22 13:04:09Z antanas 
;
_cod_original_cell_volume 2356.9(4)
_cod_database_code 1545812
_shelx_space_group_comment
;
The symmetry employed for this shelxl refinement is uniquely defined
by the following loop, which should always be used as a source of
symmetry information in preference to the above space-group names.
They are only intended as comments.
;
_shelx_estimated_absorpt_t_min 0.966
_shelx_estimated_absorpt_t_max 0.986
_shelxl_version_number 2013-2

loop_
_space_group_symop_operation_xyz
'x, y, z'
'-x, y+1/2, -z+1/2'
'-x, -y, -z'
'x, -y-1/2, z-1/2'

loop_
_atom_site_label
_atom_site_type_symbol
_atom_site_fract_x
_atom_site_fract_y
_atom_site_fract_z
_atom_site_U_iso_or_equiv
_atom_site_adp_type
_atom_site_occupancy
_atom_site_site_symmetry_order
_atom_site_calc_flag
_atom_site_refinement_flags_posn
_atom_site_refinement_flags_adp
N1 N 0.11069(19) 0.32214(6) 0.24426(11) 0.0268(3) Uani 1 1 d . .
O1 O 0.25713(17) 0.21837(5) 0.21642(11) 0.0368(3) Uani 1 1 d . .
H1 H 0.2050 0.2488 0.2241 0.055 Uiso 1 1 calc R U
O2 O 0.16046(18) 0.02652(5) 0.22167(12) 0.0412(4) Uani 1 1 d . .
H2 H 0.0845 0.0025 0.2356 0.062 Uiso 1 1 calc R U
N2 N 0.0430(2) 0.43409(6) 0.24585(12) 0.0296(3) Uani 1 1 d . .
C6 C 0.0933(2) 0.07805(7) 0.23876(13) 0.0275(4) Uani 1 1 d . .
C1 C 0.2059(2) 0.12230(7) 0.21789(12) 0.0243(4) Uani 1 1 d . .
C11 C 0.0399(2) 0.34711(7) 0.15990(13) 0.0270(4) Uani 1 1 d . .
C8 C 0.1474(2) 0.35190(7) 0.32966(13) 0.0261(4) Uani 1 1 d . .
C10 C 0.0052(2) 0.40417(7) 0.16084(13) 0.0280(4) Uani 1 1 d . .
C9 C 0.1146(2) 0.40902(7) 0.33006(13) 0.0275(4) Uani 1 1 d . .
C2 C 0.1434(2) 0.17590(7) 0.23537(13) 0.0264(4) Uani 1 1 d . .
C12 C 0.2217(3) 0.32197(8) 0.42320(15) 0.0367(4) Uani 1 1 d . .
H12A H 0.2357 0.2826 0.4069 0.055 Uiso 1 1 calc R U
H12B H 0.1406 0.3260 0.4802 0.055 Uiso 1 1 calc R U
H12C H 0.3371 0.3378 0.4436 0.055 Uiso 1 1 calc R U
C3 C -0.0252(2) 0.18512(7) 0.27210(14) 0.0309(4) Uani 1 1 d . .
H3 H -0.0660 0.2218 0.2831 0.037 Uiso 1 1 calc R U
C7 C 0.3890(2) 0.11209(7) 0.18060(15) 0.0316(4) Uani 1 1 d . .
H7A H 0.4638 0.0971 0.2374 0.047 Uiso 1 1 calc R U
H7B H 0.4395 0.1471 0.1568 0.047 Uiso 1 1 calc R U
H7C H 0.3832 0.0855 0.1233 0.047 Uiso 1 1 calc R U
C5 C -0.0752(2) 0.08643(8) 0.27605(13) 0.0313(4) Uani 1 1 d . .
H5 H -0.1495 0.0558 0.2901 0.038 Uiso 1 1 calc R U
C4 C -0.1328(2) 0.14009(8) 0.29234(14) 0.0331(4) Uani 1 1 d . .
H4 H -0.2476 0.1462 0.3177 0.040 Uiso 1 1 calc R U
C15 C -0.0027(3) 0.31195(9) 0.06647(15) 0.0380(5) Uani 1 1 d . .
H15A H 0.0447 0.2745 0.0778 0.057 Uiso 1 1 calc R U
H15B H 0.0510 0.3284 0.0058 0.057 Uiso 1 1 calc R U
H15C H -0.1314 0.3100 0.0549 0.057 Uiso 1 1 calc R U
C13 C 0.1586(3) 0.44442(8) 0.42263(16) 0.0411(5) Uani 1 1 d . .
H13A H 0.1100 0.4817 0.4114 0.062 Uiso 1 1 calc R U
H13B H 0.2875 0.4467 0.4330 0.062 Uiso 1 1 calc R U
H13C H 0.1071 0.4280 0.4840 0.062 Uiso 1 1 calc R U
C14 C -0.0723(3) 0.43380(9) 0.06771(15) 0.0403(5) Uani 1 1 d . .
H14A H -0.0985 0.4723 0.0860 0.061 Uiso 1 1 calc R U
H14B H -0.1817 0.4152 0.0441 0.061 Uiso 1 1 calc R U
H14C H 0.0127 0.4332 0.0123 0.061 Uiso 1 1 calc R U
C22 C 0.4055(2) 0.68969(8) 0.77034(15) 0.0338(4) Uani 1 1 d . .
H22 H 0.3921 0.7287 0.7759 0.041 Uiso 1 1 calc R U
C23 C 0.4733(2) 0.65993(8) 0.85528(14) 0.0316(4) Uani 1 1 d . .
C29 C 0.4484(3) 0.57486(8) 0.75360(14) 0.0341(4) Uani 1 1 d . .
H29 H 0.4641 0.5359 0.7476 0.041 Uiso 1 1 calc R U
C16 C 0.3777(2) 0.60464(8) 0.66886(14) 0.0321(4) Uani 1 1 d . .
C21 C 0.3568(2) 0.66351(8) 0.67727(14) 0.0316(4) Uani 1 1 d . .
C17 C 0.3266(3) 0.57818(10) 0.57370(15) 0.0417(5) Uani 1 1 d . .
H17 H 0.3375 0.5391 0.5675 0.050 Uiso 1 1 calc R U
C28 C 0.4960(2) 0.60103(8) 0.84651(14) 0.0319(4) Uani 1 1 d . .
C27 C 0.5646(3) 0.57103(9) 0.93493(15) 0.0403(5) Uani 1 1 d . .
H27 H 0.5837 0.5322 0.9299 0.048 Uiso 1 1 calc R U
C19 C 0.2438(3) 0.66654(11) 0.49923(16) 0.0473(6) Uani 1 1 d . .
H19 H 0.1999 0.6871 0.4411 0.057 Uiso 1 1 calc R U
C26 C 0.6026(3) 0.59755(11) 1.02582(16) 0.0458(5) Uani 1 1 d . .
H26 H 0.6458 0.5770 1.0840 0.055 Uiso 1 1 calc R U
C18 C 0.2623(3) 0.60842(11) 0.49166(16) 0.0473(6) Uani 1 1 d . .
H18 H 0.2296 0.5902 0.4287 0.057 Uiso 1 1 calc R U
C20 C 0.2882(3) 0.69333(10) 0.58883(15) 0.0405(5) Uani 1 1 d . .
H20 H 0.2735 0.7324 0.5929 0.049 Uiso 1 1 calc R U
C24 C 0.5183(3) 0.68582(10) 0.95219(16) 0.0408(5) Uani 1 1 d . .
H24 H 0.5058 0.7248 0.9590 0.049 Uiso 1 1 calc R U
C25 C 0.5785(3) 0.65553(11) 1.03455(16) 0.0463(5) Uani 1 1 d . .
H25 H 0.6048 0.6734 1.0987 0.056 Uiso 1 1 calc R U

loop_
_atom_site_aniso_label
_atom_site_aniso_U_11
_atom_site_aniso_U_22
_atom_site_aniso_U_33
_atom_site_aniso_U_23
_atom_site_aniso_U_13
_atom_site_aniso_U_12
N1 0.0311(7) 0.0203(7) 0.0293(7) -0.0003(5) 0.0028(6) -0.0001(5)
O1 0.0402(7) 0.0182(6) 0.0525(9) -0.0003(6) 0.0084(6) -0.0006(5)
O2 0.0453(8) 0.0185(6) 0.0601(9) -0.0014(6) 0.0071(7) -0.0022(5)
N2 0.0353(8) 0.0218(7) 0.0318(8) -0.0002(6) 0.0019(6) 0.0026(6)
C6 0.0348(9) 0.0229(8) 0.0246(8) 0.0004(6) -0.0033(7) 0.0001(7)
C1 0.0303(8) 0.0219(8) 0.0204(8) -0.0002(6) -0.0029(6) 0.0003(6)
C11 0.0290(8) 0.0271(8) 0.0252(8) -0.0013(6) 0.0032(6) -0.0017(7)
C8 0.0281(8) 0.0246(8) 0.0256(8) 0.0006(6) 0.0028(6) 0.0002(6)
C10 0.0291(8) 0.0269(9) 0.0280(9) 0.0033(7) 0.0026(7) 0.0025(7)
C9 0.0303(8) 0.0255(8) 0.0266(8) -0.0020(6) 0.0011(7) 0.0015(6)
C2 0.0328(9) 0.0219(8) 0.0245(8) -0.0003(6) -0.0015(7) -0.0007(6)
C12 0.0409(10) 0.0397(10) 0.0294(9) 0.0077(8) -0.0009(8) 0.0062(8)
C3 0.0356(9) 0.0277(9) 0.0294(9) -0.0036(7) -0.0002(7) 0.0055(7)
C7 0.0335(9) 0.0286(9) 0.0328(9) -0.0022(7) 0.0036(7) 0.0010(7)
C5 0.0347(9) 0.0315(9) 0.0277(9) 0.0007(7) -0.0004(7) -0.0078(7)
C4 0.0297(9) 0.0412(10) 0.0284(9) -0.0033(7) 0.0022(7) -0.0005(7)
C15 0.0413(10) 0.0408(11) 0.0318(10) -0.0119(8) 0.0010(8) -0.0017(8)
C13 0.0482(11) 0.0360(10) 0.0388(11) -0.0127(8) -0.0034(9) 0.0020(9)
C14 0.0473(11) 0.0423(11) 0.0315(10) 0.0118(8) 0.0020(8) 0.0090(9)
C22 0.0327(9) 0.0367(10) 0.0323(10) 0.0006(7) 0.0051(7) 0.0005(7)
C23 0.0272(8) 0.0416(10) 0.0261(9) -0.0029(7) 0.0025(7) -0.0039(7)
C29 0.0394(10) 0.0325(10) 0.0304(9) 0.0009(7) 0.0015(8) -0.0064(8)
C16 0.0304(9) 0.0418(10) 0.0242(9) -0.0001(7) 0.0039(7) -0.0083(8)
C21 0.0272(8) 0.0428(11) 0.0250(9) 0.0040(7) 0.0038(7) -0.0007(7)
C17 0.0454(11) 0.0522(12) 0.0276(10) -0.0047(8) 0.0018(8) -0.0142(9)
C28 0.0295(9) 0.0398(10) 0.0264(9) 0.0048(7) 0.0018(7) -0.0048(7)
C27 0.0412(10) 0.0474(12) 0.0321(10) 0.0099(8) -0.0003(8) -0.0020(9)
C19 0.0353(10) 0.0803(17) 0.0266(10) 0.0138(10) 0.0021(8) 0.0059(10)
C26 0.0374(10) 0.0716(16) 0.0280(10) 0.0097(10) -0.0044(8) -0.0027(10)
C18 0.0392(11) 0.0783(17) 0.0244(10) -0.0044(9) 0.0014(8) -0.0135(11)
C20 0.0366(10) 0.0548(13) 0.0306(10) 0.0107(8) 0.0064(8) 0.0085(9)
C24 0.0367(10) 0.0525(13) 0.0332(10) -0.0108(9) 0.0025(8) -0.0050(9)
C25 0.0379(10) 0.0740(16) 0.0268(10) -0.0071(10) -0.0030(8) -0.0062(10)

loop_
_atom_type_symbol
_atom_type_description
_atom_type_scat_dispersion_real
_atom_type_scat_dispersion_imag
_atom_type_scat_source
C C 0.0033 0.0016 'International Tables Vol C Tables 4.2.6.8 and 6.1.1.4'
H H 0.0000 0.0000 'International Tables Vol C Tables 4.2.6.8 and 6.1.1.4'
N N 0.0061 0.0033 'International Tables Vol C Tables 4.2.6.8 and 6.1.1.4'
O O 0.0106 0.0060 'International Tables Vol C Tables 4.2.6.8 and 6.1.1.4'

loop_
_geom_angle_atom_site_label_1
_geom_angle_atom_site_label_2
_geom_angle_atom_site_label_3
_geom_angle
C8 N1 C11 119.73(14)
C10 N2 C9 119.48(14)
O2 C6 C5 122.59(16)
O2 C6 C1 115.63(15)
C5 C6 C1 121.77(16)
C6 C1 C2 117.66(16)
C6 C1 C7 120.72(15)
C2 C1 C7 121.60(15)
N1 C11 C10 120.23(15)
N1 C11 C15 117.96(16)
C10 C11 C15 121.80(15)
N1 C8 C9 119.96(15)
N1 C8 C12 117.92(15)
C9 C8 C12 122.12(15)
N2 C10 C11 120.16(15)
N2 C10 C14 117.95(16)
C11 C10 C14 121.89(16)
N2 C9 C8 120.43(15)
N2 C9 C13 117.60(16)
C8 C9 C13 121.97(15)
O1 C2 C3 122.03(15)
O1 C2 C1 116.56(15)
C3 C2 C1 121.39(16)
C4 C3 C2 119.24(16)
C4 C5 C6 119.01(17)
C5 C4 C3 120.92(17)
C23 C22 C21 121.62(18)
C22 C23 C24 122.33(19)
C22 C23 C28 119.26(16)
C24 C23 C28 118.40(17)
C28 C29 C16 121.50(18)
C29 C16 C17 121.98(19)
C29 C16 C21 119.25(16)
C17 C16 C21 118.77(17)
C22 C21 C20 122.53(19)
C22 C21 C16 119.14(16)
C20 C21 C16 118.33(17)
C18 C17 C16 120.7(2)
C29 C28 C27 122.28(19)
C29 C28 C23 119.22(16)
C27 C28 C23 118.49(17)
C26 C27 C28 120.7(2)
C20 C19 C18 120.60(19)
C27 C26 C25 120.66(19)
C17 C18 C19 120.71(19)
C19 C20 C21 120.9(2)
C25 C24 C23 121.0(2)
C24 C25 C26 120.66(18)

loop_
_geom_bond_atom_site_label_1
_geom_bond_atom_site_label_2
_geom_bond_distance
N1 C8 1.338(2)
N1 C11 1.341(2)
O1 C2 1.365(2)
O2 C6 1.364(2)
N2 C10 1.338(2)
N2 C9 1.343(2)
C6 C5 1.393(3)
C6 C1 1.397(2)
C1 C2 1.397(2)
C1 C7 1.502(2)
C11 C10 1.401(2)
C11 C15 1.502(2)
C8 C9 1.400(2)
C8 C12 1.501(2)
C10 C14 1.502(2)
C9 C13 1.498(2)
C2 C3 1.394(3)
C3 C4 1.388(3)
C5 C4 1.384(3)
C22 C23 1.395(3)
C22 C21 1.397(3)
C23 C24 1.431(3)
C23 C28 1.436(3)
C29 C28 1.394(3)
C29 C16 1.400(3)
C16 C17 1.428(3)
C16 C21 1.434(3)
C21 C20 1.433(3)
C17 C18 1.363(3)
C28 C27 1.435(3)
C27 C26 1.360(3)
C19 C20 1.359(3)
C19 C18 1.413(4)
C26 C25 1.415(4)
C24 C25 1.357(3)
